data_4000737
loop_
_publ_author_name
'Corbel, Gwena\"el'
'Suard, Emmanuelle'
'Lacorre, Philippe'

_publ_section_title
;
 Structural Key of the Thermal Expansion and the Oxide Ionic Conduction in
 Derivatives of La2Mo2O9: a Temperature-Controlled Neutron Diffraction
 Study of \b-La1.7Bi0.3Mo2O9
;
_journal_issue 5
_journal_name_full 'Chemistry of Materials'
_journal_page_first 1288
_journal_paper_doi 10.1021/cm103255r
_journal_volume 23
_journal_year 2011
_chemical_formula_analytical La1.7Bi0.3Mo2O9
_chemical_formula_structural La1.7Bi0.3Mo2O9
_chemical_formula_sum 'Bi0.3 La1.7 Mo2 O9.002'
_chemical_formula_weight 634.740
_chemical_formula_weight_meas 634.711
_chemical_name_common
;
LAMOX
;
_chemical_name_structure_type
;
beta-La2Mo2O9
;
_space_group_IT_number 198
_symmetry_Int_Tables_number 198
_symmetry_space_group_name_Hall 'P 2ac 2ab 3'
_symmetry_space_group_name_H-M 'P 21 3'
_audit_creation_date 02-04-25
_audit_creation_method 'Created with Diamond (www.crystalimpact.com)'
_audit_update_record 02-04-25
_cell_angle_alpha 90.000
_cell_angle_beta 90.000
_cell_angle_gamma 90.000
_cell_formula_units_Z 2
_cell_length_a 7.2479(2)
_cell_length_b 7.2479(2)
_cell_length_c 7.2479(2)
_cell_volume 380.747(18)
_cod_data_source_file cm103255r_si_002.cif
_cod_data_source_block La1.7Bi0.3Mo2O9-873K
_cod_original_sg_symbol_Hall P_2ac_2ab_3
_cod_original_formula_sum 'La1.7 Bi0.3 Mo2 O9.002'
_cod_database_code 4000737

loop_
_symmetry_equiv_pos_site_id
_symmetry_equiv_pos_as_xyz
1 'x, y, z'
2 'z, x, y'
3 'y, z, x'
4 '0.500-y, -z, 0.500+x'
5 '0.500+z, 0.500-x, -y'
6 '-y, 0.500+z, 0.500-x'
7 '0.500-z, -x, 0.500+y'
8 '-z, 0.500+x, 0.500-y'
9 '0.500+y, 0.500-z, -x'
10 '0.500-x, -y, 0.500+z'
11 '0.500+x, 0.500-y, -z'
12 '-x, 0.500+y, 0.500-z'

loop_
_atom_site_aniso_label
_atom_site_aniso_U_11
_atom_site_aniso_U_22
_atom_site_aniso_U_33
_atom_site_aniso_U_12
_atom_site_aniso_U_13
_atom_site_aniso_U_23
La 0.03227(96) 0.03227(96) 0.03227(96) -0.00812(77) -0.00812(77) -0.00812(77)
Bi 0.03227(96) 0.03227(96) 0.03227(96) -0.00812(77) -0.00812(77) -0.00812(77)
Mo 0.01642(32) 0.01642(32) 0.01642(32) 0.00610(69) 0.00610(69) 0.00610(69)
O1 0.03341(86) 0.03341(86) 0.03341(86) -0.00624(105) -0.00624(105) -0.00624(105)
O2 0.02452(104) 0.08884(295) 0.02859(149) -0.00555(143) 0.0047(12) 0.02215(277)
O3 0.02452(104) 0.08884(295) 0.02859(149) -0.00555(143) 0.0047(12) 0.02215(277)

loop_
_atom_site_label
_atom_site_type_symbol
_atom_site_fract_x
_atom_site_fract_y
_atom_site_fract_z
_atom_site_occupancy
_atom_site_symmetry_multiplicity
_atom_site_Wyckoff_symbol
_atom_site_calc_flag
La La+0 0.8501(3) 0.8501(3) 0.8501(3) 0.850 4 a d
Bi Bi+0 0.8501(3) 0.8501(3) 0.8501(3) 0.150 4 a d
Mo Mo+0 0.1701(6) 0.1701(6) 0.1701(6) 1.000 4 a d
O1 O+0 0.3181(6) 0.3181(6) 0.3181(6) 1.000 4 a d
O2 O+0 0.9854(7) 0.171(1) 0.336(1) 0.885(8) 12 b d
O3 O+0 0.915(2) 0.611(4) 0.544(2) 0.282(7) 12 b d

loop_
_atom_type_symbol
_atom_type_oxidation_number
_atom_type_radius_bond
La+0 3.000 1.060
Bi+0 3.000 0.960
Mo+0 6.000 0.420
O+0 -2.000 1.210

loop_
_geom_angle_atom_site_label_1
_geom_angle_atom_site_label_2
_geom_angle_atom_site_label_3
_geom_angle_site_symmetry_1
_geom_angle_site_symmetry_3
_geom_angle
_geom_angle_publ_flag
La La La 6_756 5_567 91.54(6) no
La La La 6_756 6_746 108.42(6) no
La La La 7_675 12_746 144.68(7) no
La La La 7_675 9_567 91.54(6) no
La La La 4_675 6_746 144.68(7) no
La La La 4_675 5_567 91.54(6) no
La La La 7_675 12_756 91.54(6) no
La La La 4_674 6_746 106.80(6) no
La La La 12_746 5_467 106.80(6) no
La La La 4_674 5_467 106.80(6) no
La La Mo 7_674 7_665 92.20(9) no
La La Mo 12_756 7_665 57.52(8) no
La La La 5_567 5_467 108.42(6) no

loop_
_geom_contact_atom_site_label_1
_geom_contact_atom_site_label_2
_geom_contact_site_symmetry_2
_geom_contact_distance
_geom_contact_publ_flag
Mo O1 . 1.8580(62) no
O2 O1 1_655 2.6397(70) no
O2 O2 3_654 3.1140(98) no
O2 O2 2_645 3.1140(83) no
